data_2203919
loop_
_publ_author_name
'Lee, Uk'
'Joo, Hea-Chung'

_publ_section_title
;
 Octasodium hexatungstoplatinate(IV) hexaicosahydrate,
 Na~8~[PtW~6~O~24~]&#x00B7;26H~2~O
;
_journal_issue 7
_journal_name_full 'Acta Crystallographica Section E'
_journal_page_first i86
_journal_page_last i88
_journal_paper_doi 10.1107/S1600536804014618
_journal_volume 60
_journal_year 2004
_chemical_formula_iupac 'Na8 [Pt W6 O24], 26H2 O'
_chemical_formula_moiety '(Na 1+)8, O24 Pt W6 8-, 26(H2 O)'
_chemical_formula_structural 'Na8 (Pt W6 O24) (H2 O)26'
_chemical_formula_sum 'H52 Na8 O50 Pt W6'
_chemical_formula_weight 2334.53
_chemical_name_common 'octasodium hexatungstoplatinate(IV) hexaicosahydrate'
_chemical_name_systematic 'octasodium hexatungstoplatinate(IV) hexaicosahydrate'
_space_group_IT_number 14
_symmetry_cell_setting monoclinic
_symmetry_space_group_name_Hall '-P 2yn'
_symmetry_space_group_name_H-M 'P 1 21/n 1'
_atom_sites_solution_primary direct
_atom_sites_solution_secondary difmap
_cell_angle_alpha 90.0
_cell_angle_beta 93.560(10)
_cell_angle_gamma 90.0
_cell_formula_units_Z 2
_cell_length_a 10.8730(10)
_cell_length_b 11.7850(10)
_cell_length_c 18.1160(10)
_cell_measurement_reflns_used 39
_cell_measurement_temperature 298(2)
_cell_measurement_theta_max 16.2
_cell_measurement_theta_min 9.6
_cell_volume 2316.9(3)
_computing_cell_refinement STADI4
_computing_data_collection 'STADI4 (Stoe, 1996)'
_computing_data_reduction 'X-RED (Stoe, 1996)'
_computing_molecular_graphics 'ORTEP-3 (Version 1.07; Farrugia, 1997) and DIAMOND (Brandenburg, 1998)'
_computing_publication_material SHELXL97
_computing_structure_refinement 'SHELXL97 (Sheldrick, 1997)'
_computing_structure_solution 'SHELXS97 (Sheldrick, 1990)'
_diffrn_ambient_temperature 298(2)
_diffrn_measured_fraction_theta_full 0.998
_diffrn_measured_fraction_theta_max 0.998
_diffrn_measurement_device_type 'Stoe Stadi-4'
_diffrn_measurement_method \w/2\q
_diffrn_radiation_monochromator graphite
_diffrn_radiation_source 'fine-focus sealed tube'
_diffrn_radiation_type MoK\a
_diffrn_radiation_wavelength 0.71069
_diffrn_reflns_av_R_equivalents 0.0000
_diffrn_reflns_av_sigmaI/netI 0.0566
_diffrn_reflns_limit_h_max 14
_diffrn_reflns_limit_h_min -14
_diffrn_reflns_limit_k_max 15
_diffrn_reflns_limit_k_min 0
_diffrn_reflns_limit_l_max 23
_diffrn_reflns_limit_l_min 0
_diffrn_reflns_number 5299
_diffrn_reflns_theta_full 27.47
_diffrn_reflns_theta_max 27.47
_diffrn_reflns_theta_min 2.06
_diffrn_standards_decay_% 4.3
_diffrn_standards_interval_time 60
_diffrn_standards_number 3
_exptl_absorpt_coefficient_mu 18.040
_exptl_absorpt_correction_T_max 0.1139
_exptl_absorpt_correction_T_min 0.0339
_exptl_absorpt_correction_type numerical
_exptl_absorpt_process_details '(X-SHAPE; Stoe & Cie, 1996)'
_exptl_crystal_colour 'pale yellow'
_exptl_crystal_density_diffrn 3.346
_exptl_crystal_density_method 'not measured'
_exptl_crystal_description block
_exptl_crystal_F_000 2124
_exptl_crystal_size_max 0.25
_exptl_crystal_size_mid 0.19
_exptl_crystal_size_min 0.13
_refine_diff_density_max 2.792
_refine_diff_density_min -2.250
_refine_ls_extinction_coef 0.00172(3)
_refine_ls_extinction_expression Fc^*^=kFc[1+0.001xFc^2^\l^3^/sin(2\q)]^-1/4^
_refine_ls_extinction_method SHELXL97
_refine_ls_goodness_of_fit_ref 1.668
_refine_ls_hydrogen_treatment undef
_refine_ls_matrix_type full
_refine_ls_number_parameters 296
_refine_ls_number_reflns 5299
_refine_ls_number_restraints 0
_refine_ls_restrained_S_all 1.668
_refine_ls_R_factor_all 0.0801
_refine_ls_R_factor_gt 0.0512
_refine_ls_shift/su_max 0.001
_refine_ls_shift/su_mean 0.000
_refine_ls_structure_factor_coef Fsqd
_refine_ls_weighting_details 'calc w = 1/[\s^2^(Fo^2^)] where P = (Fo^2^+2Fc^2^)/3'
_refine_ls_weighting_scheme calc
_refine_ls_wR_factor_gt 0.0763
_refine_ls_wR_factor_ref 0.0816
_reflns_number_gt 4017
_reflns_number_total 5299
_reflns_threshold_expression I>2\s(I)
_cod_data_source_file mg6028.cif
_cod_data_source_block I
_cod_original_sg_symbol_H-M 'P 21/n'
_cod_database_code 2203919
_cod_database_fobs_code 2203919

loop_
_symmetry_equiv_pos_as_xyz
'x, y, z'
'-x+1/2, y+1/2, -z+1/2'
'-x, -y, -z'
'x-1/2, -y-1/2, z-1/2'

loop_
_atom_site_label
_atom_site_fract_x
_atom_site_fract_y
_atom_site_fract_z
_atom_site_U_iso_or_equiv
_atom_site_adp_type
_atom_site_calc_flag
_atom_site_refinement_flags
_atom_site_occupancy
_atom_site_type_symbol
Pt 0.5000 0.5000 0.5000 0.01258(17) Uani d S 1 Pt
W1 0.53986(5) 0.53627(5) 0.67736(3) 0.01625(14) Uani d . 1 W
W2 0.43746(6) 0.29566(5) 0.61252(3) 0.01715(14) Uani d . 1 W
W3 0.59572(5) 0.74136(5) 0.56565(3) 0.01629(14) Uani d . 1 W
Na1 0.3601(6) 0.9346(5) 0.4600(4) 0.0311(15) Uani d . 1 Na
Na2 0.4198(6) 0.9734(6) 0.6498(4) 0.0329(15) Uani d . 1 Na
Na3 0.1162(6) 0.7657(6) 0.5812(4) 0.0356(16) Uani d . 1 Na
Na4 0.0322(6) 0.5121(7) 0.6629(4) 0.0427(18) Uani d . 1 Na
O1 0.4118(8) 0.4733(7) 0.5928(5) 0.015(2) Uani d . 1 O
O2 0.6268(8) 0.5612(8) 0.5751(5) 0.015(2) Uani d . 1 O
O3 0.5346(9) 0.3341(7) 0.5140(5) 0.015(2) Uani d . 1 O
O4 0.3237(9) 0.2641(8) 0.5284(5) 0.022(2) Uani d . 1 O
O5 0.4950(9) 0.6906(7) 0.6451(5) 0.021(2) Uani d . 1 O
O6 0.5704(9) 0.3739(7) 0.6711(5) 0.019(2) Uani d . 1 O
O7 0.7339(8) 0.7719(9) 0.6184(5) 0.022(2) Uani d . 1 O
O8 0.5262(9) 0.8760(8) 0.5548(5) 0.021(2) Uani d . 1 O
O9 0.5103(9) 0.1613(8) 0.6187(6) 0.022(2) Uani d . 1 O
O10 0.3262(9) 0.2885(9) 0.6800(6) 0.026(2) Uani d . 1 O
O11 0.4318(9) 0.5357(9) 0.7454(5) 0.026(2) Uani d . 1 O
O12 0.6785(10) 0.5667(8) 0.7294(5) 0.025(2) Uani d . 1 O
O13 0.1976(10) 1.0057(10) 0.3786(6) 0.035(3) Uani d . 1 O
O14 0.2361(10) 0.7677(9) 0.4735(6) 0.033(3) Uani d . 1 O
O15 0.2680(10) 1.0332(9) 0.5548(6) 0.032(3) Uani d . 1 O
O16 0.5863(10) 0.9554(10) 0.7388(6) 0.035(3) Uani d . 1 O
O17 0.3153(10) 1.0672(9) 0.7428(6) 0.032(3) Uani d . 1 O
O18 0.2851(11) 0.8119(10) 0.6712(6) 0.035(3) Uani d . 1 O
O19 0.0503(11) 0.9615(12) 0.6070(8) 0.053(4) Uani d . 1 O
O20 -0.0290(10) 0.7188(11) 0.6798(7) 0.040(3) Uani d . 1 O
O21 -0.0602(11) 0.7243(13) 0.4986(7) 0.053(4) Uani d . 1 O
O22 0.1738(10) 0.5678(9) 0.5784(6) 0.032(3) Uani d . 1 O
O23 -0.1289(11) 0.5114(11) 0.5683(7) 0.046(3) Uani d . 1 O
O24 0.0673(13) 0.3025(13) 0.6532(8) 0.066(4) Uani d . 1 O
O25 0.7025(10) 0.7674(10) 0.8095(6) 0.037(3) Uani d . 1 O

loop_
_atom_site_aniso_label
_atom_site_aniso_U_11
_atom_site_aniso_U_22
_atom_site_aniso_U_33
_atom_site_aniso_U_12
_atom_site_aniso_U_13
_atom_site_aniso_U_23
Pt 0.0151(4) 0.0110(4) 0.0114(4) 0.0003(3) -0.0007(3) 0.0006(3)
W1 0.0199(3) 0.0153(3) 0.0134(3) 0.0007(2) -0.0009(2) 0.0002(2)
W2 0.0222(3) 0.0134(3) 0.0158(3) 0.0001(2) 0.0006(2) 0.0014(2)
W3 0.0197(3) 0.0124(3) 0.0163(3) 0.0007(2) -0.0021(2) -0.0004(2)
Na1 0.033(4) 0.029(4) 0.032(4) 0.004(3) 0.002(3) 0.002(3)
Na2 0.040(4) 0.032(4) 0.027(4) 0.003(3) 0.004(3) -0.003(3)
Na3 0.036(4) 0.033(4) 0.039(4) -0.002(3) 0.012(3) -0.005(3)
Na4 0.040(4) 0.066(5) 0.022(4) 0.000(4) 0.004(3) 0.003(4)
O1 0.023(5) 0.011(5) 0.010(5) -0.005(4) 0.004(4) 0.001(4)
O2 0.022(5) 0.010(5) 0.013(5) 0.000(4) -0.002(4) -0.003(4)
O3 0.028(6) 0.005(4) 0.012(5) 0.004(4) -0.001(4) 0.003(4)
O4 0.033(6) 0.013(5) 0.018(5) -0.003(4) -0.006(4) -0.005(4)
O5 0.041(6) 0.005(5) 0.017(5) 0.001(4) 0.004(5) -0.003(4)
O6 0.032(6) 0.008(5) 0.018(5) 0.004(4) 0.002(4) -0.001(4)
O7 0.011(5) 0.034(6) 0.018(5) 0.003(4) -0.011(4) -0.007(5)
O8 0.018(5) 0.018(5) 0.025(6) -0.002(4) -0.003(4) -0.002(4)
O9 0.028(6) 0.013(5) 0.026(6) 0.004(4) 0.000(5) 0.000(4)
O10 0.026(6) 0.030(6) 0.025(6) 0.001(5) 0.010(5) 0.002(5)
O11 0.027(6) 0.033(6) 0.019(6) 0.002(5) 0.011(4) -0.002(5)
O12 0.037(6) 0.022(6) 0.015(5) -0.009(5) -0.011(5) -0.002(4)
O13 0.043(7) 0.036(7) 0.025(6) 0.006(6) -0.005(5) -0.007(5)
O14 0.038(7) 0.025(6) 0.037(7) -0.003(5) 0.013(5) -0.001(5)
O15 0.040(7) 0.030(6) 0.024(6) -0.009(5) -0.005(5) 0.006(5)
O16 0.023(6) 0.042(7) 0.040(7) 0.001(5) 0.004(5) 0.000(6)
O17 0.032(7) 0.030(7) 0.032(7) -0.001(5) -0.001(5) -0.006(5)
O18 0.040(7) 0.032(7) 0.033(7) 0.005(6) -0.001(5) -0.005(6)
O19 0.035(8) 0.061(9) 0.064(10) -0.003(7) 0.001(7) -0.007(8)
O20 0.027(7) 0.050(8) 0.040(7) 0.011(6) -0.009(5) -0.003(6)
O21 0.025(7) 0.079(11) 0.054(9) -0.001(7) 0.001(6) 0.008(8)
O22 0.024(6) 0.032(7) 0.040(7) 0.002(5) 0.003(5) 0.005(6)
O23 0.037(7) 0.065(9) 0.034(7) 0.021(7) -0.009(6) -0.008(7)
O24 0.060(10) 0.072(11) 0.065(11) 0.010(8) 0.003(8) -0.008(9)
O25 0.029(6) 0.036(7) 0.045(8) 0.000(5) -0.001(5) -0.008(6)

loop_
_atom_type_symbol
_atom_type_description
_atom_type_scat_dispersion_real
_atom_type_scat_dispersion_imag
_atom_type_scat_source
Na Na 0.0362 0.0249 'International Tables Vol C Tables 4.2.6.8 and 6.1.1.4'
Pt Pt -1.7033 8.3905 'International Tables Vol C Tables 4.2.6.8 and 6.1.1.4'
W W -0.8490 6.8722 'International Tables Vol C Tables 4.2.6.8 and 6.1.1.4'
O O 0.0106 0.0060 'International Tables Vol C Tables 4.2.6.8 and 6.1.1.4'
H H 0.0000 0.0000 'International Tables Vol C Tables 4.2.6.8 and 6.1.1.4'

loop_
_geom_angle_atom_site_label_1
_geom_angle_atom_site_label_2
_geom_angle_atom_site_label_3
_geom_angle_site_symmetry_1
_geom_angle_site_symmetry_3
_geom_angle
O3 Pt O3 . 3_666 180.0(5)
O3 Pt O2 . 3_666 81.4(4)
O3 Pt O2 3_666 3_666 98.6(4)
O3 Pt O2 . . 98.6(4)
O3 Pt O2 3_666 . 81.4(4)
O2 Pt O2 3_666 . 180.0000(10)
O3 Pt O1 . . 80.6(4)
O3 Pt O1 3_666 . 99.4(4)
O2 Pt O1 3_666 . 99.6(4)
O2 Pt O1 . . 80.4(4)
O3 Pt O1 . 3_666 99.4(4)
O3 Pt O1 3_666 3_666 80.6(4)
O2 Pt O1 3_666 3_666 80.4(4)
O2 Pt O1 . 3_666 99.6(4)
O1 Pt O1 . 3_666 180.0000(10)
O11 W1 O12 . . 102.3(5)
O11 W1 O6 . . 99.3(5)
O12 W1 O6 . . 95.0(4)
O11 W1 O5 . . 92.7(5)
O12 W1 O5 . . 99.2(4)
O6 W1 O5 . . 159.0(4)
O11 W1 O1 . . 93.8(4)
O12 W1 O1 . . 161.8(4)
O6 W1 O1 . . 73.9(4)
O5 W1 O1 . . 88.2(4)
O11 W1 O2 . . 162.6(4)
O12 W1 O2 . . 91.5(4)
O6 W1 O2 . . 89.9(4)
O5 W1 O2 . . 74.4(4)
O1 W1 O2 . . 74.5(3)
O9 W2 O10 . . 103.6(5)
O9 W2 O4 . . 98.0(4)
O10 W2 O4 . . 95.9(5)
O9 W2 O6 . . 94.3(4)
O10 W2 O6 . . 99.2(4)
O4 W2 O6 . . 157.7(4)
O9 W2 O1 . . 159.9(4)
O10 W2 O1 . . 94.3(4)
O4 W2 O1 . . 89.2(4)
O6 W2 O1 . . 73.4(3)
O9 W2 O3 . . 90.0(4)
O10 W2 O3 . . 163.9(4)
O4 W2 O3 . . 73.4(4)
O6 W2 O3 . . 88.1(4)
O1 W2 O3 . . 74.0(3)
O8 W3 O7 . . 102.8(4)
O8 W3 O5 . . 95.9(4)
O7 W3 O5 . . 99.2(4)
O8 W3 O4 . 3_666 98.3(4)
O7 W3 O4 . 3_666 93.8(4)
O5 W3 O4 . 3_666 158.2(4)
O8 W3 O3 . 3_666 92.1(4)
O7 W3 O3 . 3_666 161.7(4)
O5 W3 O3 . 3_666 89.5(4)
O4 W3 O3 3_666 3_666 73.5(4)
O8 W3 O2 . . 163.6(4)
O7 W3 O2 . . 91.9(4)
O5 W3 O2 . . 74.5(4)
O4 W3 O2 3_666 . 87.7(4)
O3 W3 O2 3_666 . 74.9(3)
O15 Na1 O9 . 3_666 168.1(5)
O15 Na1 O13 . . 86.8(4)
O9 Na1 O13 3_666 . 104.0(4)
O15 Na1 O14 . . 93.6(4)
O9 Na1 O14 3_666 . 91.7(4)
O13 Na1 O14 . . 87.2(5)
O15 Na1 O8 . . 87.6(4)
O9 Na1 O8 3_666 . 81.4(4)
O13 Na1 O8 . . 174.0(5)
O14 Na1 O8 . . 95.2(4)
O15 Na1 O8 . 3_676 82.9(4)
O9 Na1 O8 3_666 3_676 92.5(4)
O13 Na1 O8 . 3_676 88.5(4)
O14 Na1 O8 . 3_676 174.6(4)
O8 Na1 O8 . 3_676 88.8(4)
O16 Na2 O17 . . 86.4(4)
O16 Na2 O15 . . 167.2(5)
O17 Na2 O15 . . 92.0(4)
O16 Na2 O8 . . 93.6(4)
O17 Na2 O8 . . 179.6(5)
O15 Na2 O8 . . 88.1(4)
O16 Na2 O18 . . 105.3(5)
O17 Na2 O18 . . 86.1(4)
O15 Na2 O18 . . 87.2(4)
O8 Na2 O18 . . 93.5(4)
O16 Na2 O9 . 1_565 86.4(4)
O17 Na2 O9 . 1_565 87.7(4)
O15 Na2 O9 . 1_565 80.9(4)
O8 Na2 O9 . 1_565 92.7(4)
O18 Na2 O9 . 1_565 166.4(5)
O21 Na3 O14 . . 87.1(5)
O21 Na3 O22 . . 89.3(5)
O14 Na3 O22 . . 80.7(4)
O21 Na3 O18 . . 176.0(5)
O14 Na3 O18 . . 96.7(4)
O22 Na3 O18 . . 92.5(4)
O21 Na3 O19 . . 94.4(5)
O14 Na3 O19 . . 108.7(5)
O22 Na3 O19 . . 169.9(5)
O18 Na3 O19 . . 83.1(4)
O21 Na3 O20 . . 83.5(4)
O14 Na3 O20 . . 165.9(5)
O22 Na3 O20 . . 88.7(4)
O18 Na3 O20 . . 93.1(4)
O19 Na3 O20 . . 82.5(5)
O22 Na4 O16 . 2_546 171.6(5)
O22 Na4 O23 . . 90.8(5)
O16 Na4 O23 2_546 . 97.5(5)
O22 Na4 O17 . 2_546 86.3(5)
O16 Na4 O17 2_546 2_546 85.7(4)
O23 Na4 O17 . 2_546 164.4(6)
O22 Na4 O24 . . 97.0(5)
O16 Na4 O24 2_546 . 82.4(5)
O23 Na4 O24 . . 93.1(5)
O17 Na4 O24 2_546 . 102.5(5)
O22 Na4 O20 . . 89.9(5)
O16 Na4 O20 2_546 . 91.2(5)
O23 Na4 O20 . . 84.5(5)
O17 Na4 O20 2_546 . 80.2(4)
O24 Na4 O20 . . 172.8(5)

loop_
_geom_bond_atom_site_label_1
_geom_bond_atom_site_label_2
_geom_bond_site_symmetry_2
_geom_bond_distance
_geom_bond_publ_flag
Pt W3 . 3.2303(6) ?
Pt W3 3_666 3.2303(6) ?
W1 W3 . 3.2339(9) ?
W2 W3 3_666 3.2550(9) ?
Pt O1 . 2.012(9) yes
Pt O2 . 2.009(9) yes
Pt O3 . 2.004(9) yes
W1 O1 . 2.138(9) yes
W1 O2 . 2.152(9) yes
W1 O5 . 1.962(9) yes
W1 O6 . 1.946(9) yes
W1 O11 . 1.750(10) yes
W1 O12 . 1.765(9) yes
W2 O1 . 2.139(9) yes
W2 O3 . 2.177(9) yes
W2 O4 . 1.938(9) yes
W2 O6 . 1.970(10) yes
W2 O9 . 1.771(9) yes
W2 O10 . 1.780(10) yes
W3 O2 . 2.155(9) yes
W3 O3 3_666 2.151(9) yes
W3 O4 3_666 1.960(10) yes
W3 O5 . 1.960(10) yes
W3 O7 . 1.767(9) yes
W3 O8 . 1.760(10) yes
Na1 O8 . 2.510(10) yes
Na1 O8 3_676 2.570(10) yes
Na1 O9 3_666 2.350(10) yes
Na1 O13 . 2.380(10) yes
Na1 O14 . 2.41(2) yes
Na1 O15 . 2.350(10) yes
Na1 Na2 3_676 3.385(9) ?
Na1 Na2 . 3.490(9) ?
Na1 Na1 3_676 3.630(10) ?
Na1 Na3 . 4.067(9) ?
Na2 O8 . 2.420(10) yes
Na2 O9 1_565 2.500(10) yes
Na2 O15 . 2.420(10) yes
Na2 O16 . 2.360(10) yes
Na2 O17 . 2.360(10) yes
Na2 O18 . 2.450(10) yes
Na2 Na1 3_676 3.385(9) ?
Na2 Na4 2_556 3.430(9) ?
Na3 O14 . 2.410(10) yes
Na3 O18 . 2.440(10) yes
Na3 O19 . 2.47(2) yes
Na3 O20 . 2.520(10) yes
Na3 O21 . 2.410(10) yes
Na3 O22 . 2.410(10) yes
Na3 Na4 . 3.483(10) ?
Na4 O16 2_546 2.360(10) yes
Na4 O17 2_546 2.400(10) yes
Na4 O20 . 2.55(2) yes
Na4 O22 . 2.330(10) yes
Na4 O23 . 2.370(10) yes
Na4 O24 . 2.51(2) yes
Na4 Na2 2_546 3.430(9) ?

loop_
_geom_hbond_atom_site_label_D
_geom_hbond_atom_site_label_A
_geom_hbond_site_symmetry_A
_geom_hbond_distance_DA
_geom_hbond_publ_flag
O13 O7 3_676 2.72(2) yes
O13 O19 3_576 2.75(2) yes
O13 O12 4_575 2.84(2) yes
O14 O3 3_666 2.76(2) yes
O14 O25 4_575 2.99(2) yes
O15 O19 . 2.72(2) yes
O15 O4 1_565 2.830(10) yes
O16 O25 . 2.82(2) yes
O16 O12 2_656 2.90(2) yes
O17 O11 2_556 2.73(2) yes
O17 O10 1_565 2.85(2) yes
O18 O5 . 2.75(2) yes
O18 O10 2_556 3.04(2) yes
O19 O11 2_556 2.82(2) yes
O20 O7 1_455 2.820(10) yes
O21 O4 3_566 2.87(2) yes
O21 O23 . 2.93(2) yes
O21 O24 3_566 2.76(2) yes
O22 O1 . 2.80(2) yes
O22 O23 3_566 2.82(2) yes
O23 O2 1_455 2.74(2) yes
O24 O10 . 2.83(2) yes
O24 O25 2_546 3.09(2) yes
O25 O6 2_656 2.77(2) yes
O25 O12 . 2.79(2) yes
